data_4075778
loop_
_publ_author_name
'Tanaka, Shukichi'
'Dubs, Christian'
'Inagaki, Akiko'
'Akita, Munetaka'

_publ_section_title
;
 Polynuclear Rhodium Complexes with Dinucleating PNNP Ligand:&#x00A0;
 Dynamic and Diverse M&#x00B7;&#x00B7;&#x00B7;M Interactions in
 [(\m-X)Rh2(PNNP)(CO)2]n+and [(\m4-X)Rh4(PNNP)2(CO)4]n+[X = H, O,
 C&#x22EE;C&#x2212;R, R&#x2212;C&#x22EE;C&#x2212;R, C&#x22EE;C, CHCH2,
 SMe2;n= 0, 1:&#x00A0; PNNP = 3,5-bis(diphenylphosphinomethyl)pyrazolato]
;
_journal_issue 1
_journal_name_full Organometallics
_journal_page_first 163
_journal_paper_doi 10.1021/om049427v
_journal_volume 24
_journal_year 2005
_chemical_formula_moiety 'C71 H59 N4 O5 P4 Rh4 '
_chemical_formula_sum 'C71 H59 N4 O5 P4 Rh4'
_chemical_formula_weight 1583.79
_space_group_IT_number 2
_symmetry_cell_setting triclinic
_symmetry_Int_Tables_number 2
_symmetry_space_group_name_Hall '-P 1'
_symmetry_space_group_name_H-M 'P -1'
_cell_angle_alpha 105.141(5)
_cell_angle_beta 107.05(1)
_cell_angle_gamma 105.634(8)
_cell_formula_units_Z 2
_cell_length_a 14.221(2)
_cell_length_b 21.678(2)
_cell_length_c 12.315(2)
_cell_measurement_reflns_used 12255
_cell_measurement_temperature 213.2
_cell_measurement_theta_max 27.4
_cell_measurement_theta_min 1.6
_cell_volume 3248.0(8)
_computing_cell_refinement PROCESS-AUTO
_computing_data_collection PROCESS-AUTO
_computing_data_reduction 'teXsan Ver. 1.11'
_computing_publication_material 'teXsan Ver. 1.11'
_computing_structure_refinement SHELXL97
_computing_structure_solution SHELXS86
_diffrn_detector_area_resol_mean 10.00
_diffrn_measurement_device_type 'Rigaku RAXIS-IV Imaging Plate'
_diffrn_measurement_method \w
_diffrn_radiation_type 'Mo K\a'
_diffrn_radiation_wavelength 0.7107
_diffrn_reflns_av_R_equivalents 0.000
_diffrn_reflns_limit_h_max 17
_diffrn_reflns_limit_h_min 12
_diffrn_reflns_limit_k_max 26
_diffrn_reflns_limit_k_min -28
_diffrn_reflns_limit_l_max 14
_diffrn_reflns_limit_l_min -15
_diffrn_reflns_number 19331
_diffrn_reflns_theta_max 27.48
_exptl_absorpt_coefficient_mu 1.149
_exptl_absorpt_correction_T_max 0.891
_exptl_absorpt_correction_T_min 0.620
_exptl_absorpt_correction_type multi-scan
_exptl_absorpt_process_details '(Higashi, 1995)'
_exptl_crystal_colour unknown
_exptl_crystal_density_diffrn 1.619
_exptl_crystal_density_method 'not measured'
_exptl_crystal_description unknown
_exptl_crystal_size_max 0.100
_exptl_crystal_size_mid 0.100
_exptl_crystal_size_min 0.100
_refine_diff_density_max 1.04
_refine_diff_density_min -2.32
_refine_ls_extinction_coef 0.0000
_refine_ls_extinction_expression Fc^*^=kFc[1+0.001xFc^2^\l^3^/sin(2\q)]^-1/4^
_refine_ls_extinction_method SHELXL
_refine_ls_goodness_of_fit_ref 0.984
_refine_ls_hydrogen_treatment noref
_refine_ls_number_parameters 793
_refine_ls_number_reflns 7331
_refine_ls_R_factor_gt 0.0785
_refine_ls_shift/su_max 0.0180
_refine_ls_structure_factor_coef Fsqd
_refine_ls_weighting_details 'w = 1/[\s^2^(Fo^2^) + (0.1253P)^2^+21.1716P] where P=(Fo^2^+2Fc^2^)/3'
_refine_ls_weighting_scheme calc
_refine_ls_wR_factor_ref 0.2366
_reflns_number_gt 7331
_reflns_number_total 12182
_reflns_threshold_expression >2.0sigma(I)
_cod_data_source_file om049427vsi20040726_024341.cif
_cod_data_source_block compound_11
_cod_original_cell_volume 3248.2(7)
_cod_original_sg_symbol_H-M 'P -1         '
_cod_original_formula_sum 'C71 H59 N4 O5 P4 Rh4 '
_cod_database_code 4075778

loop_
_symmetry_equiv_pos_as_xyz
x,y,z
-x,-y,-z

loop_
_atom_site_label
_atom_site_type_symbol
_atom_site_fract_x
_atom_site_fract_y
_atom_site_fract_z
_atom_site_U_iso_or_equiv
_atom_site_adp_type
_atom_site_occupancy
_atom_site_calc_flag
Rh(1) Rh 0.64730(7) 0.23056(4) 0.23572(8) 0.0341(2) Uani 1.00 d
Rh(2) Rh 0.75152(7) 0.14465(4) 0.43252(8) 0.0333(2) Uani 1.00 d
Rh(3) Rh 0.88157(7) 0.24106(4) 0.33232(8) 0.0342(2) Uani 1.00 d
Rh(4) Rh 0.75967(7) 0.31563(4) 0.52760(8) 0.0334(2) Uani 1.00 d
P(1) P 0.5133(2) 0.2011(2) 0.0612(3) 0.0369(6) Uani 1.00 d
P(2) P 0.7119(2) 0.0380(1) 0.4278(3) 0.0352(6) Uani 1.00 d
P(3) P 1.0227(2) 0.2777(1) 0.2914(3) 0.0360(6) Uani 1.00 d
P(4) P 0.7935(2) 0.4184(1) 0.6585(3) 0.0371(6) Uani 1.00 d
O(0) O 0.7585(6) 0.2328(3) 0.3943(6) 0.034(2) Uani 1.00 d
O(1) O 0.7552(7) 0.3666(4) 0.2283(9) 0.057(2) Uani 1.00 d
O(2) O 0.9634(7) 0.2027(5) 0.6387(9) 0.066(3) Uani 1.00 d
O(3) O 0.7909(8) 0.1046(5) 0.1268(9) 0.060(3) Uani 1.00 d
O(4) O 0.5373(7) 0.2587(6) 0.5032(9) 0.067(3) Uani 1.00 d
N(1) N 0.5706(8) 0.1325(4) 0.2137(8) 0.037(2) Uani 1.00 d
N(2) N 0.6092(7) 0.0991(5) 0.2833(8) 0.036(2) Uani 1.00 d
N(3) N 0.9506(7) 0.3368(5) 0.4630(9) 0.038(2) Uani 1.00 d
N(4) N 0.9086(7) 0.3639(4) 0.5374(8) 0.033(2) Uani 1.00 d
C(1) C 0.7153(10) 0.3148(6) 0.236(1) 0.044(3) Uani 1.00 d
C(2) C 0.881(1) 0.1811(6) 0.561(1) 0.047(3) Uani 1.00 d
C(3) C 0.8227(9) 0.1564(6) 0.208(1) 0.044(3) Uani 1.00 d
C(4) C 0.6239(9) 0.2794(6) 0.5145(10) 0.042(3) Uani 1.00 d
C(11) C 0.4845(9) 0.0842(6) 0.116(1) 0.039(3) Uani 1.00 d
C(12) C 0.4695(9) 0.0192(6) 0.1236(10) 0.037(2) Uani 1.00 d
C(13) C 0.5508(9) 0.0319(5) 0.2314(9) 0.034(2) Uani 1.00 d
C(14) C 0.4275(10) 0.1107(6) 0.027(1) 0.045(3) Uani 1.00 d
C(15) C 0.5754(10) -0.0125(6) 0.304(1) 0.041(3) Uani 1.00 d
C(21) C 1.0407(9) 0.3866(6) 0.483(1) 0.039(3) Uani 1.00 d
C(22) C 1.0562(9) 0.4481(5) 0.571(1) 0.039(3) Uani 1.00 d
C(23) C 0.9708(9) 0.4310(6) 0.604(1) 0.037(2) Uani 1.00 d
C(24) C 1.1011(9) 0.3671(6) 0.405(1) 0.043(3) Uani 1.00 d
C(25) C 0.934(1) 0.4698(6) 0.693(1) 0.049(3) Uani 1.00 d
C(31) C 0.5467(9) 0.1959(6) -0.073(1) 0.035(2) Uani 1.00 d
C(32) C 0.491(1) 0.2079(6) -0.173(1) 0.045(3) Uani 1.00 d
C(33) C 0.523(1) 0.2000(7) -0.271(1) 0.060(4) Uani 1.00 d
C(34) C 0.609(1) 0.1838(7) -0.270(1) 0.051(3) Uani 1.00 d
C(35) C 0.667(1) 0.1735(7) -0.168(1) 0.053(3) Uani 1.00 d
C(36) C 0.634(1) 0.1793(7) -0.070(1) 0.051(3) Uani 1.00 d
C(41) C 0.4225(10) 0.2460(6) 0.0468(10) 0.040(3) Uani 1.00 d
C(42) C 0.462(1) 0.3169(7) 0.118(1) 0.060(4) Uani 1.00 d
C(43) C 0.396(2) 0.3527(10) 0.105(2) 0.089(6) Uani 1.00 d
C(44) C 0.288(2) 0.3207(9) 0.026(2) 0.076(5) Uani 1.00 d
C(45) C 0.251(1) 0.2521(9) -0.041(2) 0.070(4) Uani 1.00 d
C(46) C 0.317(1) 0.2142(8) -0.034(1) 0.058(4) Uani 1.00 d
C(51) C 0.7936(9) -0.0085(6) 0.384(1) 0.038(2) Uani 1.00 d
C(52) C 0.879(1) 0.0238(7) 0.358(1) 0.047(3) Uani 1.00 d
C(53) C 0.940(1) -0.0115(8) 0.326(1) 0.059(4) Uani 1.00 d
C(54) C 0.921(1) -0.0779(8) 0.327(1) 0.055(3) Uani 1.00 d
C(55) C 0.840(1) -0.1073(7) 0.354(1) 0.056(3) Uani 1.00 d
C(56) C 0.777(1) -0.0748(6) 0.384(1) 0.046(3) Uani 1.00 d
C(61) C 0.7061(10) 0.0162(6) 0.558(1) 0.040(3) Uani 1.00 d
C(62) C 0.622(1) -0.0348(6) 0.558(1) 0.046(3) Uani 1.00 d
C(63) C 0.629(1) -0.0503(6) 0.661(1) 0.044(3) Uani 1.00 d
C(64) C 0.716(1) -0.0141(8) 0.766(1) 0.057(3) Uani 1.00 d
C(65) C 0.799(1) 0.0376(9) 0.773(1) 0.068(4) Uani 1.00 d
C(66) C 0.794(1) 0.0543(8) 0.668(1) 0.058(4) Uani 1.00 d
C(71) C 0.9960(9) 0.2864(6) 0.144(1) 0.041(3) Uani 1.00 d
C(72) C 0.957(1) 0.3360(6) 0.120(1) 0.046(3) Uani 1.00 d
C(73) C 0.929(1) 0.3415(7) 0.006(1) 0.061(4) Uani 1.00 d
C(74) C 0.940(1) 0.2964(9) -0.087(1) 0.064(4) Uani 1.00 d
C(75) C 0.977(1) 0.2474(9) -0.067(1) 0.064(4) Uani 1.00 d
C(76) C 1.004(1) 0.2410(7) 0.045(1) 0.055(3) Uani 1.00 d
C(81) C 1.1220(9) 0.2393(5) 0.306(1) 0.039(3) Uani 1.00 d
C(82) C 1.2117(10) 0.2662(6) 0.283(1) 0.045(3) Uani 1.00 d
C(83) C 1.292(1) 0.2407(7) 0.303(2) 0.061(4) Uani 1.00 d
C(84) C 1.282(1) 0.1863(8) 0.345(2) 0.068(4) Uani 1.00 d
C(85) C 1.192(1) 0.1594(7) 0.366(1) 0.060(4) Uani 1.00 d
C(86) C 1.1128(10) 0.1857(7) 0.349(1) 0.051(3) Uani 1.00 d
C(91) C 0.7210(9) 0.4673(6) 0.592(1) 0.039(3) Uani 1.00 d
C(92) C 0.701(1) 0.4561(7) 0.468(1) 0.052(3) Uani 1.00 d
C(93) C 0.652(1) 0.4943(8) 0.416(1) 0.058(4) Uani 1.00 d
C(94) C 0.621(1) 0.5402(8) 0.480(2) 0.069(5) Uani 1.00 d
C(95) C 0.639(1) 0.5515(7) 0.603(2) 0.061(4) Uani 1.00 d
C(96) C 0.688(1) 0.5144(7) 0.658(1) 0.054(3) Uani 1.00 d
C(101) C 0.7878(10) 0.4337(6) 0.808(1) 0.043(3) Uani 1.00 d
C(102) C 0.846(1) 0.4981(6) 0.904(1) 0.046(3) Uani 1.00 d
C(103) C 0.839(1) 0.5072(8) 1.018(1) 0.065(4) Uani 1.00 d
C(104) C 0.770(1) 0.4554(9) 1.033(1) 0.067(4) Uani 1.00 d
C(105) C 0.713(1) 0.3938(8) 0.941(1) 0.063(4) Uani 1.00 d
C(106) C 0.719(1) 0.3813(7) 0.830(1) 0.052(3) Uani 1.00 d
C(111) C 0.427(2) 0.355(1) 0.734(2) 0.097(6) Uani 1.00 d
C(112) C 0.441(2) 0.414(1) 0.822(2) 0.116(9) Uani 1.00 d
C(113) C 0.361(2) 0.428(1) 0.833(2) 0.12(1) Uani 1.00 d
C(114) C 0.256(2) 0.385(1) 0.761(2) 0.106(8) Uani 1.00 d
C(115) C 0.241(2) 0.325(1) 0.672(2) 0.087(6) Uani 1.00 d
C(116) C 0.323(2) 0.3123(10) 0.657(2) 0.086(6) Uani 1.00 d
C(121) C 0.066(1) 0.0671(8) 1.041(2) 0.073(5) Uani 1.00 d
C(122) C 0.085(1) 0.015(1) 0.971(1) 0.071(5) Uani 1.00 d
C(123) C 0.020(1) -0.051(1) 0.930(2) 0.086(6) Uani 1.00 d
H(1) H 0.4153 -0.0247 0.0675 0.0437 Uiso 1.00 calc
H(2) H 0.3616 0.1100 0.0359 0.0565 Uiso 1.00 calc
H(3) H 0.4107 0.0822 -0.0540 0.0565 Uiso 1.00 calc
H(4) H 0.5732 -0.0554 0.2511 0.0476 Uiso 1.00 calc
H(5) H 0.5238 -0.0250 0.3383 0.0476 Uiso 1.00 calc
H(6) H 1.1129 0.4922 0.6010 0.0450 Uiso 1.00 calc
H(7) H 1.1692 0.3695 0.4562 0.0502 Uiso 1.00 calc
H(8) H 1.1146 0.3983 0.3636 0.0502 Uiso 1.00 calc
H(9) H 0.9385 0.5135 0.6862 0.0584 Uiso 1.00 calc
H(10) H 0.9769 0.4778 0.7747 0.0584 Uiso 1.00 calc
H(11) H 0.4302 0.2209 -0.1750 0.0522 Uiso 1.00 calc
H(12) H 0.4826 0.2075 -0.3418 0.0718 Uiso 1.00 calc
H(13) H 0.6281 0.1779 -0.3398 0.0588 Uiso 1.00 calc
H(14) H 0.7304 0.1631 -0.1646 0.0618 Uiso 1.00 calc
H(15) H 0.6736 0.1719 0.0013 0.0634 Uiso 1.00 calc
H(16) H 0.5360 0.3406 0.1711 0.0712 Uiso 1.00 calc
H(17) H 0.4252 0.4022 0.1569 0.1058 Uiso 1.00 calc
H(18) H 0.2433 0.3466 0.0202 0.0892 Uiso 1.00 calc
H(19) H 0.1750 0.2290 -0.0955 0.0858 Uiso 1.00 calc
H(20) H 0.2894 0.1650 -0.0854 0.0714 Uiso 1.00 calc
H(21) H 0.8939 0.0714 0.3629 0.0551 Uiso 1.00 calc
H(22) H 0.9969 0.0095 0.3026 0.0715 Uiso 1.00 calc
H(23) H 0.9666 -0.1021 0.3096 0.0680 Uiso 1.00 calc
H(24) H 0.8249 -0.1547 0.3508 0.0672 Uiso 1.00 calc
H(25) H 0.7192 -0.0971 0.4055 0.0527 Uiso 1.00 calc
H(26) H 0.5587 -0.0606 0.4838 0.0539 Uiso 1.00 calc
H(27) H 0.5711 -0.0877 0.6558 0.0518 Uiso 1.00 calc
H(28) H 0.7148 -0.0253 0.8376 0.0716 Uiso 1.00 calc
H(29) H 0.8613 0.0627 0.8490 0.0827 Uiso 1.00 calc
H(30) H 0.8530 0.0919 0.6712 0.0705 Uiso 1.00 calc
H(31) H 0.9452 0.3671 0.1839 0.0554 Uiso 1.00 calc
H(32) H 0.9068 0.3777 -0.0063 0.0778 Uiso 1.00 calc
H(33) H 0.9184 0.2991 -0.1675 0.0744 Uiso 1.00 calc
H(34) H 0.9853 0.2162 -0.1341 0.0742 Uiso 1.00 calc
H(35) H 1.0286 0.2053 0.0565 0.0656 Uiso 1.00 calc
H(36) H 1.2187 0.3037 0.2543 0.0567 Uiso 1.00 calc
H(37) H 1.3538 0.2587 0.2868 0.0729 Uiso 1.00 calc
H(38) H 1.3356 0.1679 0.3613 0.0810 Uiso 1.00 calc
H(39) H 1.1839 0.1203 0.3936 0.0699 Uiso 1.00 calc
H(40) H 1.0514 0.1672 0.3673 0.0603 Uiso 1.00 calc
H(41) H 0.7208 0.4225 0.4219 0.0620 Uiso 1.00 calc
H(42) H 0.6383 0.4880 0.3307 0.0719 Uiso 1.00 calc
H(43) H 0.5849 0.5652 0.4396 0.0845 Uiso 1.00 calc
H(44) H 0.6186 0.5852 0.6494 0.0749 Uiso 1.00 calc
H(45) H 0.6995 0.5204 0.7425 0.0643 Uiso 1.00 calc
H(46) H 0.8927 0.5347 0.8914 0.0536 Uiso 1.00 calc
H(47) H 0.8817 0.5508 1.0859 0.0767 Uiso 1.00 calc
H(48) H 0.7610 0.4620 1.1108 0.0815 Uiso 1.00 calc
H(49) H 0.6671 0.3570 0.9530 0.0739 Uiso 1.00 calc
H(50) H 0.6767 0.3367 0.7648 0.0616 Uiso 1.00 calc
H(51) H 0.4876 0.3432 0.7258 0.1166 Uiso 1.00 calc
H(52) H 0.5124 0.4455 0.8777 0.1345 Uiso 1.00 calc
H(53) H 0.3782 0.4728 0.8948 0.1434 Uiso 1.00 calc
H(54) H 0.1972 0.3962 0.7750 0.1256 Uiso 1.00 calc
H(55) H 0.1700 0.2907 0.6195 0.1014 Uiso 1.00 calc
H(56) H 0.3093 0.2712 0.5901 0.0995 Uiso 1.00 calc
H(57) H 0.1139 0.1148 1.0674 0.0882 Uiso 1.00 calc
H(58) H 0.1464 0.0253 0.9499 0.0831 Uiso 1.00 calc
H(59) H 0.0337 -0.0872 0.8790 0.0989 Uiso 1.00 calc

loop_
_atom_site_aniso_label
_atom_site_aniso_U_11
_atom_site_aniso_U_22
_atom_site_aniso_U_33
_atom_site_aniso_U_12
_atom_site_aniso_U_13
_atom_site_aniso_U_23
Rh(1) 0.0368(5) 0.0342(4) 0.0288(5) 0.0090(3) 0.0129(3) 0.0121(4)
Rh(2) 0.0351(5) 0.0335(4) 0.0285(4) 0.0094(3) 0.0126(3) 0.0108(3)
Rh(3) 0.0348(5) 0.0328(4) 0.0315(5) 0.0086(3) 0.0145(4) 0.0089(4)
Rh(4) 0.0333(5) 0.0339(4) 0.0295(4) 0.0082(3) 0.0132(3) 0.0096(3)
P(1) 0.041(2) 0.043(2) 0.025(1) 0.012(1) 0.012(1) 0.014(1)
P(2) 0.037(2) 0.038(1) 0.032(1) 0.012(1) 0.014(1) 0.015(1)
P(3) 0.036(2) 0.036(1) 0.037(2) 0.011(1) 0.019(1) 0.012(1)
P(4) 0.039(2) 0.034(1) 0.035(2) 0.008(1) 0.019(1) 0.007(1)
O(0) 0.046(4) 0.025(3) 0.027(4) 0.007(3) 0.018(3) 0.006(3)
O(1) 0.056(6) 0.042(5) 0.072(7) 0.010(4) 0.025(5) 0.030(5)
O(2) 0.044(6) 0.068(6) 0.049(6) 0.000(5) -0.012(4) 0.019(5)
O(3) 0.055(6) 0.045(5) 0.052(6) 0.012(4) 0.016(5) -0.011(4)
O(4) 0.027(5) 0.107(8) 0.064(7) 0.016(5) 0.022(4) 0.032(6)
N(1) 0.039(5) 0.033(5) 0.031(5) 0.015(4) 0.007(4) 0.006(4)
N(2) 0.019(4) 0.041(5) 0.035(5) -0.002(4) 0.010(4) 0.011(4)
N(3) 0.030(5) 0.036(5) 0.051(6) 0.008(4) 0.020(4) 0.018(4)
N(4) 0.022(4) 0.037(5) 0.033(5) 0.007(3) 0.014(4) 0.006(4)
C(1) 0.042(7) 0.041(6) 0.032(6) 0.009(5) 0.004(5) 0.007(5)
C(2) 0.055(8) 0.041(6) 0.055(8) 0.019(6) 0.032(7) 0.021(6)
C(3) 0.032(6) 0.048(7) 0.055(8) 0.013(5) 0.017(5) 0.026(6)
C(4) 0.024(6) 0.061(7) 0.026(6) 0.014(5) -0.002(4) 0.007(5)
C(11) 0.039(6) 0.050(7) 0.031(6) 0.011(5) 0.020(5) 0.018(5)
C(12) 0.037(6) 0.043(6) 0.029(6) 0.010(5) 0.015(5) 0.016(5)
C(13) 0.033(6) 0.038(6) 0.025(5) 0.007(4) 0.014(4) 0.008(4)
C(14) 0.045(7) 0.047(7) 0.029(6) 0.006(5) 0.008(5) 0.013(5)
C(15) 0.045(7) 0.039(6) 0.040(6) 0.010(5) 0.019(5) 0.019(5)
C(21) 0.042(7) 0.037(6) 0.034(6) 0.008(5) 0.018(5) 0.012(5)
C(22) 0.034(6) 0.027(5) 0.049(7) 0.002(4) 0.022(5) 0.007(5)
C(23) 0.034(6) 0.038(6) 0.036(6) 0.013(4) 0.014(5) 0.008(5)
C(24) 0.035(6) 0.039(6) 0.060(8) 0.004(5) 0.033(6) 0.021(6)
C(25) 0.054(8) 0.035(6) 0.035(6) 0.008(5) 0.014(6) -0.008(5)
C(31) 0.035(6) 0.040(6) 0.036(6) 0.018(5) 0.014(5) 0.018(5)
C(32) 0.047(7) 0.045(7) 0.051(7) 0.020(5) 0.023(6) 0.025(6)
C(33) 0.08(1) 0.052(8) 0.041(7) -0.001(7) 0.028(7) 0.024(6)
C(34) 0.059(9) 0.047(7) 0.043(7) 0.013(6) 0.025(6) 0.011(6)
C(35) 0.045(8) 0.061(8) 0.043(7) 0.013(6) 0.018(6) 0.007(6)
C(36) 0.049(8) 0.056(8) 0.050(8) 0.015(6) 0.021(6) 0.024(6)
C(41) 0.046(7) 0.051(7) 0.025(5) 0.020(5) 0.013(5) 0.015(5)
C(42) 0.058(9) 0.059(8) 0.062(9) 0.029(7) 0.014(7) 0.021(7)
C(43) 0.09(1) 0.08(1) 0.09(1) 0.04(1) 0.03(1) 0.01(1)
C(44) 0.08(1) 0.08(1) 0.08(1) 0.056(10) 0.04(1) 0.032(10)
C(45) 0.048(9) 0.10(1) 0.08(1) 0.050(9) 0.025(8) 0.038(10)
C(46) 0.034(7) 0.073(9) 0.062(9) 0.026(6) 0.015(6) 0.014(7)
C(51) 0.037(6) 0.044(6) 0.030(6) 0.012(5) 0.010(4) 0.017(5)
C(52) 0.055(8) 0.055(7) 0.040(7) 0.018(6) 0.031(6) 0.021(6)
C(53) 0.060(9) 0.09(1) 0.056(9) 0.038(8) 0.038(7) 0.038(8)
C(54) 0.050(8) 0.076(9) 0.045(8) 0.036(7) 0.018(6) 0.018(7)
C(55) 0.054(9) 0.060(8) 0.062(9) 0.025(7) 0.029(7) 0.022(7)
C(56) 0.042(7) 0.045(7) 0.055(8) 0.018(5) 0.026(6) 0.017(6)
C(61) 0.041(7) 0.049(7) 0.042(7) 0.023(5) 0.023(5) 0.020(5)
C(62) 0.055(8) 0.046(7) 0.038(7) 0.011(6) 0.026(6) 0.017(5)
C(63) 0.047(7) 0.044(7) 0.061(8) 0.022(5) 0.034(6) 0.027(6)
C(64) 0.060(9) 0.076(10) 0.050(8) 0.030(7) 0.028(7) 0.036(7)
C(65) 0.062(9) 0.09(1) 0.049(9) 0.017(8) 0.023(7) 0.037(8)
C(66) 0.057(9) 0.066(9) 0.046(8) 0.017(7) 0.017(6) 0.023(7)
C(71) 0.040(7) 0.040(6) 0.042(7) 0.010(5) 0.021(5) 0.014(5)
C(72) 0.050(8) 0.039(6) 0.049(8) 0.015(5) 0.021(6) 0.015(5)
C(73) 0.064(10) 0.050(8) 0.062(10) 0.016(7) 0.010(7) 0.030(7)
C(74) 0.068(10) 0.08(1) 0.036(7) 0.016(8) 0.011(7) 0.035(7)
C(75) 0.050(9) 0.10(1) 0.046(8) 0.034(8) 0.017(6) 0.022(8)
C(76) 0.063(9) 0.065(9) 0.052(8) 0.031(7) 0.039(7) 0.019(7)
C(81) 0.033(6) 0.033(6) 0.046(7) 0.013(4) 0.012(5) 0.010(5)
C(82) 0.039(7) 0.042(6) 0.046(7) 0.011(5) 0.012(5) 0.011(5)
C(83) 0.045(8) 0.054(8) 0.08(1) 0.024(6) 0.020(7) 0.019(7)
C(84) 0.044(9) 0.059(9) 0.08(1) 0.030(7) 0.008(7) 0.006(8)
C(85) 0.042(8) 0.062(9) 0.064(9) 0.024(6) 0.002(6) 0.019(7)
C(86) 0.034(7) 0.059(8) 0.050(8) 0.011(6) 0.014(5) 0.014(6)
C(91) 0.037(6) 0.048(7) 0.042(6) 0.019(5) 0.019(5) 0.023(5)
C(92) 0.065(9) 0.050(7) 0.044(7) 0.023(6) 0.025(6) 0.017(6)
C(93) 0.053(9) 0.062(9) 0.044(8) 0.016(7) 0.008(6) 0.016(7)
C(94) 0.030(7) 0.061(9) 0.09(1) -0.007(6) -0.002(7) 0.045(9)
C(95) 0.055(9) 0.050(8) 0.08(1) 0.016(6) 0.027(8) 0.037(8)
C(96) 0.059(9) 0.059(8) 0.059(9) 0.026(7) 0.038(7) 0.024(7)
C(101) 0.040(7) 0.054(7) 0.041(7) 0.019(5) 0.022(5) 0.015(6)
C(102) 0.053(7) 0.039(6) 0.027(6) 0.004(5) 0.015(5) 0.000(5)
C(103) 0.08(1) 0.054(8) 0.050(9) 0.027(7) 0.021(8) 0.000(7)
C(104) 0.08(1) 0.08(1) 0.045(8) 0.031(9) 0.036(8) 0.023(8)
C(105) 0.072(10) 0.070(9) 0.049(8) 0.014(8) 0.038(7) 0.021(7)
C(106) 0.050(8) 0.049(7) 0.045(7) 0.004(6) 0.020(6) 0.014(6)
C(111) 0.07(1) 0.10(1) 0.11(2) 0.05(1) 0.02(1) 0.02(1)
C(112) 0.11(2) 0.08(1) 0.10(2) 0.04(1) -0.02(1) 0.02(1)
C(113) 0.16(3) 0.13(2) 0.05(1) 0.10(2) 0.00(1) 0.00(1)
C(114) 0.12(2) 0.18(2) 0.07(1) 0.12(2) 0.05(1) 0.06(2)
C(115) 0.07(1) 0.14(2) 0.06(1) 0.05(1) 0.009(8) 0.05(1)
C(116) 0.07(1) 0.09(1) 0.07(1) 0.04(1) 0.011(9) 0.005(10)
C(121) 0.06(1) 0.060(9) 0.07(1) 0.023(8) 0.004(8) 0.011(8)
C(122) 0.049(9) 0.11(1) 0.039(8) 0.024(9) 0.008(6) 0.015(8)
C(123) 0.06(1) 0.10(1) 0.08(1) 0.05(1) 0.007(9) 0.00(1)

loop_
_atom_type_symbol
_atom_type_description
_atom_type_scat_dispersion_real
_atom_type_scat_dispersion_imag
_atom_type_scat_source
C C 0.003 0.002
;International Tables for Crystallography
(1992, Vol. C, Tables 4.2.6.8 and 6.1.1.4)
;
H H 0.000 0.000
;International Tables for Crystallography
(1992, Vol. C, Table 6.1.1.4)
;
O O 0.011 0.006
;International Tables for Crystallography
(1992, Vol. C, Tables 4.2.6.8 and 6.1.1.4)
;
N N 0.006 0.003
;International Tables for Crystallography
(1992, Vol. C, Tables 4.2.6.8 and 6.1.1.4)
;
Rh Rh -1.118 0.919
;International Tables for Crystallography
(1992, Vol. C, Tables 4.2.6.8 and 6.1.1.4)
;
P P 0.102 0.094
;International Tables for Crystallography
(1992, Vol. C, Tables 4.2.6.8 and 6.1.1.4)
;

loop_
_geom_angle_atom_site_label_1
_geom_angle_atom_site_label_2
_geom_angle_atom_site_label_3
_geom_angle
_geom_angle_site_symmetry_1
_geom_angle_site_symmetry_3
_geom_angle_publ_flag
P(1) Rh(1) O(0) 165.9(2) . . yes
P(1) Rh(1) N(1) 81.5(3) . . yes
P(1) Rh(1) C(1) 93.9(4) . . yes
O(0) Rh(1) N(1) 84.6(3) . . yes
O(0) Rh(1) C(1) 99.9(4) . . yes
N(1) Rh(1) C(1) 172.7(5) . . yes
P(2) Rh(2) O(0) 165.7(2) . . yes
P(2) Rh(2) N(2) 81.7(3) . . yes
P(2) Rh(2) C(2) 96.1(5) . . yes
O(0) Rh(2) N(2) 84.4(3) . . yes
O(0) Rh(2) C(2) 97.7(5) . . yes
N(2) Rh(2) C(2) 176.5(6) . . yes
P(3) Rh(3) O(0) 165.5(2) . . yes
P(3) Rh(3) N(3) 82.1(3) . . yes
P(3) Rh(3) C(3) 94.9(5) . . yes
O(0) Rh(3) N(3) 84.1(4) . . yes
O(0) Rh(3) C(3) 98.7(5) . . yes
N(3) Rh(3) C(3) 176.5(6) . . yes
P(4) Rh(4) O(0) 165.5(2) . . yes
P(4) Rh(4) N(4) 82.3(3) . . yes
P(4) Rh(4) C(4) 94.5(4) . . yes
O(0) Rh(4) N(4) 84.0(3) . . yes
O(0) Rh(4) C(4) 98.7(4) . . yes
N(4) Rh(4) C(4) 174.3(6) . . yes
Rh(1) P(1) C(14) 105.2(4) . . yes
Rh(1) P(1) C(31) 116.1(4) . . yes
Rh(1) P(1) C(41) 121.7(3) . . yes
C(14) P(1) C(31) 104.3(5) . . yes
C(14) P(1) C(41) 104.1(6) . . yes
C(31) P(1) C(41) 103.5(6) . . yes
Rh(2) P(2) C(15) 105.5(4) . . yes
Rh(2) P(2) C(51) 117.5(4) . . yes
Rh(2) P(2) C(61) 122.5(4) . . yes
C(15) P(2) C(51) 104.4(5) . . yes
C(15) P(2) C(61) 105.4(6) . . yes
C(51) P(2) C(61) 99.7(7) . . yes
Rh(3) P(3) C(24) 105.5(5) . . yes
Rh(3) P(3) C(71) 115.1(4) . . yes
Rh(3) P(3) C(81) 123.3(5) . . yes
C(24) P(3) C(71) 104.7(6) . . yes
C(24) P(3) C(81) 102.0(5) . . yes
C(71) P(3) C(81) 104.1(7) . . yes
Rh(4) P(4) C(25) 105.1(5) . . yes
Rh(4) P(4) C(91) 114.0(3) . . yes
Rh(4) P(4) C(101) 124.0(5) . . yes
C(25) P(4) C(91) 102.7(6) . . yes
C(25) P(4) C(101) 103.8(6) . . yes
C(91) P(4) C(101) 104.9(7) . . yes
Rh(1) O(0) Rh(2) 121.8(3) . . yes
Rh(1) O(0) Rh(3) 96.0(4) . . yes
Rh(1) O(0) Rh(4) 101.2(4) . . yes
Rh(2) O(0) Rh(3) 98.4(4) . . yes
Rh(2) O(0) Rh(4) 117.0(4) . . yes
Rh(3) O(0) Rh(4) 122.0(3) . . yes
Rh(1) N(1) N(2) 124.8(6) . . yes
Rh(1) N(1) C(11) 127.4(9) . . yes
N(2) N(1) C(11) 106.6(9) . . yes
Rh(2) N(2) N(1) 123.7(6) . . yes
Rh(2) N(2) C(13) 125.4(9) . . yes
N(1) N(2) C(13) 110.2(8) . . yes
Rh(3) N(3) N(4) 125.5(7) . . yes
Rh(3) N(3) C(21) 126.9(9) . . yes
N(4) N(3) C(21) 107.4(9) . . yes
Rh(4) N(4) N(3) 124.0(5) . . yes
Rh(4) N(4) C(23) 125.3(9) . . yes
N(3) N(4) C(23) 109.8(10) . . yes
Rh(1) C(1) O(1) 175(1) . . yes
Rh(2) C(2) O(2) 177(1) . . yes
Rh(3) C(3) O(3) 175(1) . . yes
Rh(4) C(4) O(4) 176(1) . . yes
N(1) C(11) C(12) 109(1) . . yes
N(1) C(11) C(14) 115(1) . . yes
C(12) C(11) C(14) 134.8(8) . . yes
C(11) C(12) C(13) 104.2(8) . . yes
N(2) C(13) C(12) 109(1) . . yes
N(2) C(13) C(15) 117.4(8) . . yes
C(12) C(13) C(15) 133.0(9) . . yes
P(1) C(14) C(11) 108.9(7) . . yes
P(2) C(15) C(13) 107.5(7) . . yes
N(3) C(21) C(22) 110(1) . . yes
N(3) C(21) C(24) 116.3(9) . . yes
C(22) C(21) C(24) 133(1) . . yes
C(21) C(22) C(23) 103.9(9) . . yes
N(4) C(23) C(22) 108(1) . . yes
N(4) C(23) C(25) 116(1) . . yes
C(22) C(23) C(25) 134.9(9) . . yes
P(3) C(24) C(21) 109.1(8) . . yes
P(4) C(25) C(23) 109.4(7) . . yes
P(1) C(31) C(32) 124(1) . . yes
P(1) C(31) C(36) 115(1) . . yes
C(32) C(31) C(36) 119(1) . . yes
C(31) C(32) C(33) 118(1) . . yes
C(32) C(33) C(34) 122(1) . . yes
C(33) C(34) C(35) 119(1) . . yes
C(34) C(35) C(36) 119(1) . . yes
C(31) C(36) C(35) 120(1) . . yes
P(1) C(41) C(42) 118.2(10) . . yes
P(1) C(41) C(46) 122(1) . . yes
C(42) C(41) C(46) 118(1) . . yes
C(41) C(42) C(43) 119(1) . . yes
C(42) C(43) C(44) 122(1) . . yes
C(43) C(44) C(45) 117(2) . . yes
C(44) C(45) C(46) 121(1) . . yes
C(41) C(46) C(45) 120(1) . . yes
P(2) C(51) C(52) 120(1) . . yes
P(2) C(51) C(56) 121(1) . . yes
C(52) C(51) C(56) 118(1) . . yes
C(51) C(52) C(53) 120(1) . . yes
C(52) C(53) C(54) 119(1) . . yes
C(53) C(54) C(55) 118(1) . . yes
C(54) C(55) C(56) 122(1) . . yes
C(51) C(56) C(55) 119(1) . . yes
P(2) C(61) C(62) 125.5(8) . . yes
P(2) C(61) C(66) 116(1) . . yes
C(62) C(61) C(66) 118(1) . . yes
C(61) C(62) C(63) 120(1) . . yes
C(62) C(63) C(64) 120(1) . . yes
C(63) C(64) C(65) 121(1) . . yes
C(64) C(65) C(66) 119(1) . . yes
C(61) C(66) C(65) 119(1) . . yes
P(3) C(71) C(72) 120(1) . . yes
P(3) C(71) C(76) 123(1) . . yes
C(72) C(71) C(76) 116(1) . . yes
C(71) C(72) C(73) 122(1) . . yes
C(72) C(73) C(74) 119(1) . . yes
C(73) C(74) C(75) 119(1) . . yes
C(74) C(75) C(76) 121(1) . . yes
C(71) C(76) C(75) 120(1) . . yes
P(3) C(81) C(82) 120(1) . . yes
P(3) C(81) C(86) 119(1) . . yes
C(82) C(81) C(86) 119(1) . . yes
C(81) C(82) C(83) 121(1) . . yes
C(82) C(83) C(84) 118(1) . . yes
C(83) C(84) C(85) 119(1) . . yes
C(84) C(85) C(86) 121(1) . . yes
C(81) C(86) C(85) 119(1) . . yes
P(4) C(91) C(92) 116(1) . . yes
P(4) C(91) C(96) 123(1) . . yes
C(92) C(91) C(96) 119(1) . . yes
C(91) C(92) C(93) 118(1) . . yes
C(92) C(93) C(94) 122(1) . . yes
C(93) C(94) C(95) 120(1) . . yes
C(94) C(95) C(96) 119(1) . . yes
C(91) C(96) C(95) 120(1) . . yes
P(4) C(101) C(102) 121(1) . . yes
P(4) C(101) C(106) 120.3(8) . . yes
C(102) C(101) C(106) 118(1) . . yes
C(101) C(102) C(103) 118(1) . . yes
C(102) C(103) C(104) 120(1) . . yes
C(103) C(104) C(105) 119(1) . . yes
C(104) C(105) C(106) 121(1) . . yes
C(101) C(106) C(105) 120(1) . . yes
C(112) C(111) C(116) 115(2) . . yes
C(111) C(112) C(113) 121(1) . . yes
C(112) C(113) C(114) 123(2) . . yes
C(113) C(114) C(115) 115(2) . . yes
C(114) C(115) C(116) 120(1) . . yes
C(111) C(116) C(115) 122(1) . . yes
C(122) C(121) C(123) 119(1) . 2_557 yes
C(121) C(122) C(123) 121(1) . . yes
C(121) C(123) C(122) 119(1) 2_557 . yes

loop_
_geom_bond_atom_site_label_1
_geom_bond_atom_site_label_2
_geom_bond_distance
_geom_bond_site_symmetry_2
_geom_bond_publ_flag
Rh(1) P(1) 2.210(3) . yes
Rh(1) O(0) 2.101(8) . yes
Rh(1) N(1) 2.014(9) . yes
Rh(1) C(1) 1.82(1) . yes
Rh(2) P(2) 2.208(3) . yes
Rh(2) O(0) 2.069(8) . yes
Rh(2) N(2) 2.059(7) . yes
Rh(2) C(2) 1.84(1) . yes
Rh(3) P(3) 2.204(4) . yes
Rh(3) O(0) 2.089(9) . yes
Rh(3) N(3) 2.023(8) . yes
Rh(3) C(3) 1.83(1) . yes
Rh(4) P(4) 2.210(3) . yes
Rh(4) O(0) 2.085(8) . yes
Rh(4) N(4) 2.046(9) . yes
Rh(4) C(4) 1.82(1) . yes
P(1) C(14) 1.87(1) . yes
P(1) C(31) 1.84(1) . yes
P(1) C(41) 1.81(2) . yes
P(2) C(15) 1.88(1) . yes
P(2) C(51) 1.83(1) . yes
P(2) C(61) 1.81(2) . yes
P(3) C(24) 1.860(10) . yes
P(3) C(71) 1.82(1) . yes
P(3) C(81) 1.81(1) . yes
P(4) C(25) 1.86(1) . yes
P(4) C(91) 1.85(1) . yes
P(4) C(101) 1.82(2) . yes
O(1) C(1) 1.15(2) . yes
O(2) C(2) 1.15(1) . yes
O(3) C(3) 1.16(1) . yes
O(4) C(4) 1.14(2) . yes
N(1) N(2) 1.35(2) . yes
N(1) C(11) 1.35(1) . yes
N(2) C(13) 1.33(1) . yes
N(3) N(4) 1.33(2) . yes
N(3) C(21) 1.34(1) . yes
N(4) C(23) 1.35(1) . yes
C(11) C(12) 1.40(2) . yes
C(11) C(14) 1.50(2) . yes
C(12) C(13) 1.38(1) . yes
C(13) C(15) 1.51(2) . yes
C(21) C(22) 1.39(2) . yes
C(21) C(24) 1.52(2) . yes
C(22) C(23) 1.39(2) . yes
C(23) C(25) 1.51(2) . yes
C(31) C(32) 1.38(2) . yes
C(31) C(36) 1.38(2) . yes
C(32) C(33) 1.39(2) . yes
C(33) C(34) 1.36(3) . yes
C(34) C(35) 1.39(2) . yes
C(35) C(36) 1.40(2) . yes
C(41) C(42) 1.41(2) . yes
C(41) C(46) 1.39(2) . yes
C(42) C(43) 1.38(3) . yes
C(43) C(44) 1.40(3) . yes
C(44) C(45) 1.36(2) . yes
C(45) C(46) 1.40(3) . yes
C(51) C(52) 1.39(2) . yes
C(51) C(56) 1.39(2) . yes
C(52) C(53) 1.38(3) . yes
C(53) C(54) 1.40(3) . yes
C(54) C(55) 1.33(2) . yes
C(55) C(56) 1.36(2) . yes
C(61) C(62) 1.39(2) . yes
C(61) C(66) 1.40(2) . yes
C(62) C(63) 1.38(2) . yes
C(63) C(64) 1.36(2) . yes
C(64) C(65) 1.35(2) . yes
C(65) C(66) 1.41(3) . yes
C(71) C(72) 1.40(2) . yes
C(71) C(76) 1.40(2) . yes
C(72) C(73) 1.38(2) . yes
C(73) C(74) 1.37(2) . yes
C(74) C(75) 1.35(3) . yes
C(75) C(76) 1.38(2) . yes
C(81) C(82) 1.39(2) . yes
C(81) C(86) 1.39(2) . yes
C(82) C(83) 1.39(2) . yes
C(83) C(84) 1.39(3) . yes
C(84) C(85) 1.38(3) . yes
C(85) C(86) 1.38(2) . yes
C(91) C(92) 1.41(2) . yes
C(91) C(96) 1.41(2) . yes
C(92) C(93) 1.38(2) . yes
C(93) C(94) 1.35(3) . yes
C(94) C(95) 1.40(3) . yes
C(95) C(96) 1.38(3) . yes
C(101) C(102) 1.40(1) . yes
C(101) C(106) 1.42(2) . yes
C(102) C(103) 1.41(2) . yes
C(103) C(104) 1.37(3) . yes
C(104) C(105) 1.35(2) . yes
C(105) C(106) 1.36(2) . yes
C(111) C(112) 1.37(3) . yes
C(111) C(116) 1.39(2) . yes
C(112) C(113) 1.29(5) . yes
C(113) C(114) 1.39(3) . yes
C(114) C(115) 1.39(3) . yes
C(115) C(116) 1.31(3) . yes
C(121) C(122) 1.37(3) . yes
C(121) C(123) 1.37(3) 2_557 yes
C(122) C(123) 1.34(3) . yes

loop_
_geom_contact_atom_site_label_1
_geom_contact_atom_site_label_2
_geom_contact_distance
_geom_contact_site_symmetry_2
O(1) C(104) 3.47(2) 1_554
O(2) C(75) 3.43(2) 1_556
O(2) C(54) 3.57(2) 2_756
O(3) C(123) 3.37(3) 2_656
O(4) C(84) 3.26(2) 1_455
O(4) C(33) 3.38(2) 1_556
O(4) C(83) 3.48(2) 1_455
N(2) C(63) 3.59(2) 2_656
C(11) C(12) 3.55(2) 2_655
C(12) C(64) 3.30(2) 2_656
C(12) C(63) 3.35(2) 2_656
C(12) C(12) 3.36(3) 2_655
C(13) C(63) 3.27(2) 2_656
C(24) C(93) 3.54(2) 2_766
C(24) C(94) 3.56(2) 2_766
C(53) C(122) 3.55(3) 2_656
C(63) C(84) 3.51(2) 2_756
C(73) C(105) 3.52(3) 1_554
C(82) C(95) 3.60(2) 2_766
C(86) C(123) 3.44(2) 2_656
C(94) C(95) 3.38(2) 2_666
